data_7239286
loop_
_publ_author_name
'Chen, Yanmei'
'Gao, Qian'
'Liu, Yonglu'
'Cao, Yanyuan'
'Gao, Dandan'
'Liu, Jinna'
'Zhao, Jingjing'
'Li, Yahong'
'Liu, Wei'
'Li, Wu'

_publ_section_title
;
 Synthesis, crystal structures and luminescent properties of CdIIand
 ZnIIcomplexes assembled by 4-aminophenylhydroxamic acid
;
_journal_issue 1
_journal_name_full 'RSC Adv.'
_journal_page_first 147
_journal_paper_doi 10.1039/C3RA44489A
_journal_volume 4
_journal_year 2014
_chemical_formula_moiety '4(C9 H10 N2 O4 Zn), C H4 O'
_chemical_formula_sum 'C37 H44 N8 O17 Zn4'
_chemical_formula_weight 1134.28
_space_group_IT_number 88
_space_group_name_Hall '-I 4ad'
_space_group_name_H-M_alt 'I 41/a :2'
_symmetry_cell_setting tetragonal
_symmetry_space_group_name_Hall '-I 4ad'
_symmetry_space_group_name_H-M 'I 41/a :2'
_atom_sites_solution_hydrogens geom
_atom_sites_solution_primary direct
_atom_sites_solution_secondary difmap
_audit_creation_method SHELXL-97
_cell_angle_alpha 90.00
_cell_angle_beta 90.00
_cell_angle_gamma 90.00
_cell_formula_units_Z 4
_cell_length_a 19.7648(3)
_cell_length_b 19.7648(3)
_cell_length_c 11.0481(4)
_cell_measurement_reflns_used 9946
_cell_measurement_temperature 296(2)
_cell_measurement_theta_max 28.059
_cell_measurement_theta_min 2.815
_cell_volume 4315.91(18)
_computing_cell_refinement 'SAINT (Bruker, 2005)'
_computing_data_collection 'APEX-II (Bruker, 2005)'
_computing_data_reduction 'SAINT (Bruker, 2005)'
_computing_molecular_graphics 'SHELXTL (Sheldrick, 2008) and DIAMOND (Brandenburg, 1999)'
_computing_publication_material 'SHELXTL (Sheldrick, 2008)'
_computing_structure_refinement 'SHELXL-97 (Sheldrick, 2008)'
_computing_structure_solution 'SHELXS-97 (Sheldrick, 2008)'
_diffrn_ambient_temperature 296(2)
_diffrn_measured_fraction_theta_full 1.000
_diffrn_measured_fraction_theta_max 1.000
_diffrn_measurement_device_type 'Bruker APEXII CCD'
_diffrn_measurement_method '\f and \w scans'
_diffrn_radiation_monochromator graphite
_diffrn_radiation_source 'fine-focus sealed tube'
_diffrn_radiation_type MoK\a
_diffrn_radiation_wavelength 0.71073
_diffrn_reflns_av_R_equivalents 0.0262
_diffrn_reflns_av_unetI/netI 0.0127
_diffrn_reflns_limit_h_max 26
_diffrn_reflns_limit_h_min -26
_diffrn_reflns_limit_k_max 26
_diffrn_reflns_limit_k_min -26
_diffrn_reflns_limit_l_max 14
_diffrn_reflns_limit_l_min -14
_diffrn_reflns_number 30741
_diffrn_reflns_theta_full 28.29
_diffrn_reflns_theta_max 28.29
_diffrn_reflns_theta_min 2.06
_exptl_absorpt_coefficient_mu 2.280
_exptl_absorpt_correction_T_max 0.7715
_exptl_absorpt_correction_T_min 0.5479
_exptl_absorpt_correction_type multi-scan
_exptl_absorpt_process_details 'SADABS (Bruker, 2005)'
_exptl_crystal_colour pink
_exptl_crystal_density_diffrn 1.746
_exptl_crystal_density_meas ?
_exptl_crystal_density_method 'not measured'
_exptl_crystal_description rod
_exptl_crystal_F_000 2312
_exptl_crystal_size_max 0.30
_exptl_crystal_size_mid 0.13
_exptl_crystal_size_min 0.12
_refine_diff_density_max 0.877
_refine_diff_density_min -0.395
_refine_diff_density_rms 0.084
_refine_ls_extinction_method none
_refine_ls_goodness_of_fit_ref 1.052
_refine_ls_hydrogen_treatment constr
_refine_ls_matrix_type full
_refine_ls_number_parameters 157
_refine_ls_number_reflns 2687
_refine_ls_number_restraints 1
_refine_ls_restrained_S_all 1.071
_refine_ls_R_factor_all 0.0386
_refine_ls_R_factor_gt 0.0322
_refine_ls_shift/su_max 0.000
_refine_ls_shift/su_mean 0.000
_refine_ls_structure_factor_coef Fsqd
_refine_ls_weighting_details 'calc w=1/[\s^2^(Fo^2^)+(0.0579P)^2^+8.7049P] where P=(Fo^2^+2Fc^2^)/3'
_refine_ls_weighting_scheme calc
_refine_ls_wR_factor_gt 0.0947
_refine_ls_wR_factor_ref 0.1005
_reflns_number_gt 2344
_reflns_number_total 2687
_reflns_threshold_expression >2sigma(I)
_cod_data_source_file c3ra44489a.txt
_cod_data_source_block c6992
_cod_depositor_comments
;
The following automatic conversions were performed:

data item '_symmetry_cell_setting' value 'Tetragonal' was changed to
'tetragonal' in accordance with the
/home/saulius/struct/COD-crude-data/automatic-downloads/DataCite-retrospective/RSC/depositions/lib/dictionaries/cif_core.dic
dictionary named 'cif_core.dic' version 2.4.2 last updated on
2011-04-26.

data item '_exptl_crystal_density_meas' value 'not measured' was
changed to '?' -- the value is perceived as not measured.

Automatic conversion script
Id: cif_fix_values 6909 2019-04-08 15:41:33Z antanas 
;
_cod_original_sg_symbol_H-M 'I 41/a'
_cod_database_code 7239286

loop_
_symmetry_equiv_pos_as_xyz
'x, y, z'
'-x+1/2, -y, z+1/2'
'-y+3/4, x+1/4, z+1/4'
'y+3/4, -x+3/4, z+3/4'
'x+1/2, y+1/2, z+1/2'
'-x+1, -y+1/2, z+1'
'-y+5/4, x+3/4, z+3/4'
'y+5/4, -x+5/4, z+5/4'
'-x, -y, -z'
'x-1/2, y, -z-1/2'
'y-3/4, -x-1/4, -z-1/4'
'-y-3/4, x-3/4, -z-3/4'
'-x+1/2, -y+1/2, -z+1/2'
'x, y+1/2, -z'
'y-1/4, -x+1/4, -z+1/4'
'-y-1/4, x-1/4, -z-1/4'

loop_
_atom_site_label
_atom_site_type_symbol
_atom_site_fract_x
_atom_site_fract_y
_atom_site_fract_z
_atom_site_U_iso_or_equiv
_atom_site_adp_type
_atom_site_occupancy
_atom_site_symmetry_multiplicity
_atom_site_calc_flag
_atom_site_refinement_flags
_atom_site_disorder_assembly
_atom_site_disorder_group
Zn1 Zn 0.213089(14) 0.422574(14) 0.03410(2) 0.02752(11) Uani 1 1 d . . .
O1 O 0.39380(9) 0.53308(9) 0.20397(15) 0.0316(4) Uani 1 1 d . . .
O2 O 0.27968(9) 0.48647(9) 0.12083(15) 0.0306(4) Uani 1 1 d . . .
N1 N 0.32620(11) 0.51732(11) 0.04474(17) 0.0311(4) Uani 1 1 d . . .
H1 H 0.3178 0.5224 -0.0311 0.037 Uiso 1 1 calc R . .
O3 O 0.13275(11) 0.48377(12) 0.0775(2) 0.0489(5) Uani 1 1 d . . .
C8 C 0.10167(12) 0.53183(13) 0.0299(2) 0.0313(5) Uani 1 1 d . . .
C7 C 0.38336(12) 0.53850(12) 0.0916(2) 0.0270(4) Uani 1 1 d . . .
C1 C 0.43568(12) 0.56732(12) 0.0099(2) 0.0280(5) Uani 1 1 d . . .
N2 N 0.60514(15) 0.62486(14) -0.1977(3) 0.0538(7) Uani 1 1 d . . .
H2A H 0.6413 0.6386 -0.1620 0.065 Uiso 1 1 calc R . .
H2B H 0.6045 0.6203 -0.2751 0.065 Uiso 1 1 calc R . .
C4 C 0.54655(14) 0.60969(14) -0.1290(3) 0.0399(6) Uani 1 1 d . . .
C2 C 0.49251(13) 0.59578(14) 0.0637(3) 0.0373(6) Uani 1 1 d . . .
H2 H 0.4938 0.6008 0.1474 0.045 Uiso 1 1 calc R . .
C6 C 0.43326(14) 0.56290(14) -0.1163(2) 0.0346(5) Uani 1 1 d . . .
H6 H 0.3951 0.5452 -0.1542 0.041 Uiso 1 1 calc R . .
C5 C 0.48783(15) 0.58491(15) -0.1851(3) 0.0404(6) Uani 1 1 d . . .
H5 H 0.4854 0.5832 -0.2692 0.048 Uiso 1 1 calc R . .
C3 C 0.54734(15) 0.61685(16) -0.0050(3) 0.0454(7) Uani 1 1 d . . .
H3 H 0.5848 0.6359 0.0329 0.055 Uiso 1 1 calc R . .
C9 C 0.04789(16) 0.56606(17) 0.1053(3) 0.0488(7) Uani 1 1 d . . .
H9A H 0.0662 0.6063 0.1412 0.073 Uiso 1 1 calc R . .
H9B H 0.0331 0.5358 0.1680 0.073 Uiso 1 1 calc R . .
H9C H 0.0102 0.5778 0.0547 0.073 Uiso 1 1 calc R . .
O4 O 0.11071(11) 0.55471(12) -0.07353(18) 0.0474(5) Uani 1 1 d . . .
C10 C 0.5000 0.7500 -0.3750 0.186(9) Uani 1 4 d SD . 1
O5 O 0.5315(17) 0.6912(8) -0.411(2) 0.219(16) Uani 0.25 1 d PD A 1

loop_
_atom_site_aniso_label
_atom_site_aniso_U_11
_atom_site_aniso_U_22
_atom_site_aniso_U_33
_atom_site_aniso_U_23
_atom_site_aniso_U_13
_atom_site_aniso_U_12
Zn1 0.03071(17) 0.03161(17) 0.02025(16) 0.00053(9) 0.00093(9) 0.00034(10)
O1 0.0329(9) 0.0393(9) 0.0227(8) 0.0004(7) -0.0016(6) -0.0046(7)
O2 0.0302(8) 0.0417(9) 0.0198(7) -0.0025(7) 0.0035(6) -0.0095(7)
N1 0.0338(10) 0.0411(11) 0.0184(9) 0.0023(8) 0.0001(7) -0.0095(8)
O3 0.0495(12) 0.0557(13) 0.0415(11) 0.0053(10) 0.0116(9) 0.0197(10)
C8 0.0265(11) 0.0355(12) 0.0320(12) -0.0072(9) 0.0041(9) -0.0029(9)
C7 0.0273(11) 0.0274(11) 0.0263(11) -0.0015(8) 0.0005(8) 0.0015(8)
C1 0.0290(11) 0.0286(11) 0.0263(11) 0.0003(8) 0.0015(9) -0.0008(9)
N2 0.0502(15) 0.0513(15) 0.0598(17) -0.0063(13) 0.0245(13) -0.0122(12)
C4 0.0399(14) 0.0339(13) 0.0460(16) -0.0013(11) 0.0148(12) -0.0048(11)
C2 0.0344(13) 0.0462(15) 0.0312(13) -0.0037(11) -0.0014(10) -0.0066(11)
C6 0.0365(13) 0.0391(13) 0.0282(12) -0.0007(10) -0.0002(10) -0.0051(10)
C5 0.0498(16) 0.0439(15) 0.0274(12) -0.0015(11) 0.0067(11) -0.0079(12)
C3 0.0368(14) 0.0514(17) 0.0481(16) -0.0083(13) 0.0024(12) -0.0144(12)
C9 0.0449(16) 0.0540(18) 0.0476(17) -0.0020(13) 0.0182(13) 0.0116(13)
O4 0.0538(12) 0.0597(13) 0.0288(10) 0.0023(9) 0.0114(9) 0.0153(10)
C10 0.180(13) 0.180(13) 0.20(2) 0.000 0.000 0.000
O5 0.31(4) 0.18(3) 0.17(2) 0.04(2) 0.17(3) 0.03(2)

loop_
_atom_type_symbol
_atom_type_description
_atom_type_scat_dispersion_real
_atom_type_scat_dispersion_imag
_atom_type_scat_source
C C 0.0033 0.0016 'International Tables Vol C Tables 4.2.6.8 and 6.1.1.4'
H H 0.0000 0.0000 'International Tables Vol C Tables 4.2.6.8 and 6.1.1.4'
N N 0.0061 0.0033 'International Tables Vol C Tables 4.2.6.8 and 6.1.1.4'
O O 0.0106 0.0060 'International Tables Vol C Tables 4.2.6.8 and 6.1.1.4'
Zn Zn 0.2839 1.4301 'International Tables Vol C Tables 4.2.6.8 and 6.1.1.4'

loop_
_geom_angle_atom_site_label_1
_geom_angle_atom_site_label_2
_geom_angle_atom_site_label_3
_geom_angle
_geom_angle_site_symmetry_1
_geom_angle_site_symmetry_3
O4 Zn1 O3 92.29(9) 3 .
O4 Zn1 O2 96.89(8) 3 .
O3 Zn1 O2 91.40(9) . .
O4 Zn1 O2 169.58(8) 3 4_454
O3 Zn1 O2 96.13(8) . 4_454
O2 Zn1 O2 89.05(6) . 4_454
O4 Zn1 O1 93.71(8) 3 4_454
O3 Zn1 O1 167.20(8) . 4_454
O2 Zn1 O1 99.09(7) . 4_454
O2 Zn1 O1 76.85(6) 4_454 4_454
O4 Zn1 N2 81.19(10) 3 16_655
O3 Zn1 N2 81.91(9) . 16_655
O2 Zn1 N2 172.93(8) . 16_655
O2 Zn1 N2 93.90(10) 4_454 16_655
O1 Zn1 N2 87.85(8) 4_454 16_655
C7 O1 Zn1 111.58(15) . 3
N1 O2 Zn1 114.27(13) . .
N1 O2 Zn1 108.75(13) . 3
Zn1 O2 Zn1 123.71(9) . 3
C7 N1 O2 118.18(19) . .
C7 N1 H1 120.9 . .
O2 N1 H1 120.9 . .
C8 O3 Zn1 136.99(19) . .
O4 C8 O3 126.4(2) . .
O4 C8 C9 116.5(3) . .
O3 C8 C9 117.1(2) . .
O1 C7 N1 120.1(2) . .
O1 C7 C1 121.0(2) . .
N1 C7 C1 118.8(2) . .
C2 C1 C6 118.7(2) . .
C2 C1 C7 117.2(2) . .
C6 C1 C7 123.9(2) . .
C4 N2 Zn1 121.07(19) . 11_665
C4 N2 H2A 120.0 . .
Zn1 N2 H2A 87.1 11_665 .
C4 N2 H2B 120.0 . .
Zn1 N2 H2B 62.3 11_665 .
H2A N2 H2B 120.0 . .
C3 C4 C5 119.0(2) . .
C3 C4 N2 120.1(3) . .
C5 C4 N2 120.8(3) . .
C3 C2 C1 121.3(3) . .
C3 C2 H2 119.4 . .
C1 C2 H2 119.4 . .
C5 C6 C1 120.0(2) . .
C5 C6 H6 120.0 . .
C1 C6 H6 120.0 . .
C6 C5 C4 120.6(3) . .
C6 C5 H5 119.7 . .
C4 C5 H5 119.7 . .
C4 C3 C2 120.3(3) . .
C4 C3 H3 119.9 . .
C2 C3 H3 119.9 . .
C8 C9 H9A 109.5 . .
C8 C9 H9B 109.5 . .
H9A C9 H9B 109.5 . .
C8 C9 H9C 109.5 . .
H9A C9 H9C 109.5 . .
H9B C9 H9C 109.5 . .
C8 O4 Zn1 137.65(19) . 4_454
O5 C10 O5 94.9(7) 15_564 6_564
O5 C10 O5 94.9(7) 15_564 .
O5 C10 O5 146(2) 6_564 .
O5 C10 O5 146(2) 15_564 12_765
O5 C10 O5 94.9(7) 6_564 12_765
O5 C10 O5 94.9(7) . 12_765

loop_
_geom_bond_atom_site_label_1
_geom_bond_atom_site_label_2
_geom_bond_distance
_geom_bond_site_symmetry_2
Zn1 O4 2.023(2) 3
Zn1 O3 2.053(2) .
Zn1 O2 2.0604(17) .
Zn1 O2 2.0875(17) 4_454
Zn1 O1 2.1021(18) 4_454
Zn1 N2 2.389(3) 16_655
O1 C7 1.263(3) .
O1 Zn1 2.1021(18) 3
O2 N1 1.387(3) .
O2 Zn1 2.0875(17) 3
N1 C7 1.311(3) .
N1 H1 0.8600 .
O3 C8 1.247(3) .
C8 O4 1.242(3) .
C8 C9 1.510(4) .
C7 C1 1.486(3) .
C1 C2 1.390(3) .
C1 C6 1.397(3) .
N2 C4 1.417(4) .
N2 Zn1 2.389(3) 11_665
N2 H2A 0.8600 .
N2 H2B 0.8600 .
C4 C3 1.377(4) .
C4 C5 1.404(4) .
C2 C3 1.387(4) .
C2 H2 0.9300 .
C6 C5 1.390(4) .
C6 H6 0.9300 .
C5 H5 0.9300 .
C3 H3 0.9300 .
C9 H9A 0.9600 .
C9 H9B 0.9600 .
C9 H9C 0.9600 .
O4 Zn1 2.023(2) 4_454
C10 O5 1.379(10) 15_564
C10 O5 1.379(10) 6_564
C10 O5 1.379(10) .
C10 O5 1.379(10) 12_765

loop_
_geom_torsion_atom_site_label_1
_geom_torsion_atom_site_label_2
_geom_torsion_atom_site_label_3
_geom_torsion_atom_site_label_4
_geom_torsion
_geom_torsion_site_symmetry_1
_geom_torsion_site_symmetry_4
O4 Zn1 O2 N1 152.52(17) 3 .
O3 Zn1 O2 N1 -115.00(16) . .
O2 Zn1 O2 N1 -18.90(15) 4_454 .
O1 Zn1 O2 N1 57.63(16) 4_454 .
N2 Zn1 O2 N1 -133.7(8) 16_655 .
O4 Zn1 O2 Zn1 16.08(12) 3 3
O3 Zn1 O2 Zn1 108.56(11) . 3
O2 Zn1 O2 Zn1 -155.34(9) 4_454 3
O1 Zn1 O2 Zn1 -78.81(10) 4_454 3
N2 Zn1 O2 Zn1 89.9(8) 16_655 3
Zn1 O2 N1 C7 -156.25(18) . .
Zn1 O2 N1 C7 -13.5(3) 3 .
O4 Zn1 O3 C8 -170.9(3) 3 .
O2 Zn1 O3 C8 92.2(3) . .
O2 Zn1 O3 C8 3.0(3) 4_454 .
O1 Zn1 O3 C8 -52.9(6) 4_454 .
N2 Zn1 O3 C8 -90.1(3) 16_655 .
Zn1 O3 C8 O4 5.6(5) . .
Zn1 O3 C8 C9 -174.1(2) . .
Zn1 O1 C7 N1 17.8(3) 3 .
Zn1 O1 C7 C1 -160.85(17) 3 .
O2 N1 C7 O1 -2.8(3) . .
O2 N1 C7 C1 175.8(2) . .
O1 C7 C1 C2 -8.0(3) . .
N1 C7 C1 C2 173.4(2) . .
O1 C7 C1 C6 167.1(2) . .
N1 C7 C1 C6 -11.6(4) . .
Zn1 N2 C4 C3 106.2(3) 11_665 .
Zn1 N2 C4 C5 -71.5(4) 11_665 .
C6 C1 C2 C3 -2.8(4) . .
C7 C1 C2 C3 172.5(3) . .
C2 C1 C6 C5 1.9(4) . .
C7 C1 C6 C5 -173.1(2) . .
C1 C6 C5 C4 2.0(4) . .
C3 C4 C5 C6 -5.0(4) . .
N2 C4 C5 C6 172.7(3) . .
C5 C4 C3 C2 4.1(5) . .
N2 C4 C3 C2 -173.6(3) . .
C1 C2 C3 C4 -0.2(5) . .
O3 C8 O4 Zn1 -1.8(5) . 4_454
C9 C8 O4 Zn1 177.9(2) . 4_454
